data_2103712
loop_
_publ_author_name
'K\'alm\'an, Alajos'
'Argay, Gyula'
'F\'abi\'an, L\'aszl\'o'
'Bern\'ath, G\'abor'
'F\"ul\"op, Ferenc'

_publ_section_title
;
 Basic forms of supramolecular self-assembly organized by parallel and
 antiparallel hydrogen bonds in the racemic crystal structures of six
 disubstituted and trisubstituted cyclopentane derivatives
;
_journal_issue 4
_journal_name_full 'Acta Crystallographica Section B'
_journal_page_first 539
_journal_page_last 550
_journal_paper_doi 10.1107/S0108768101006723
_journal_volume 57
_journal_year 2001
_chemical_formula_sum 'C10 H18 O3'
_chemical_formula_weight 186.24
_chemical_name_systematic
;
 (1S*,2R*,5R*)-5-tert-butyl-2-hydroxy-1-cyclopentanecarboxylic acid
;
_space_group_IT_number 14
_symmetry_cell_setting monoclinic
_symmetry_space_group_name_Hall '-P 2yn'
_symmetry_space_group_name_H-M 'P 1 21/n 1'
_audit_creation_method SHELXL-97
_cell_angle_alpha 90.00
_cell_angle_beta 105.57(4)
_cell_angle_gamma 90.00
_cell_formula_units_Z 4
_cell_length_a 6.170(2)
_cell_length_b 21.749(2)
_cell_length_c 7.8920(10)
_cell_measurement_reflns_used 25
_cell_measurement_temperature 293(2)
_cell_measurement_theta_max 13.14
_cell_measurement_theta_min 10.28
_cell_volume 1020.2(4)
_computing_cell_refinement 'CAD4 Express (Enraf-Nonius, 1992)'
_computing_data_collection 'CAD4 Express (Enraf-Nonius, 1992)'
_computing_data_reduction 'XCAD4 (Harms 1996)'
_computing_molecular_graphics
;
 PLUTO in CSD(Allen F.H & Kennard O.(1993)) and PLATON(Spek A.L(1998))
;
_computing_structure_refinement 'SHELXL-97 (Sheldrick, 1997)'
_computing_structure_solution 'SHELXS-97 (Sheldrick, 1997a)'
_diffrn_ambient_temperature 293(2)
_diffrn_measured_fraction_theta_full 1.000
_diffrn_measured_fraction_theta_max 1.000
_diffrn_measurement_device_type 'Enraf-Nonius CAD4'
_diffrn_measurement_method \w--2\q
_diffrn_radiation_monochromator graphite
_diffrn_radiation_source 'fine-focus sealed tube'
_diffrn_radiation_type MoK\a
_diffrn_radiation_wavelength .71070
_diffrn_reflns_av_R_equivalents .0160
_diffrn_reflns_av_sigmaI/netI .1223
_diffrn_reflns_limit_h_max 7
_diffrn_reflns_limit_h_min 0
_diffrn_reflns_limit_k_max 27
_diffrn_reflns_limit_k_min 0
_diffrn_reflns_limit_l_max 9
_diffrn_reflns_limit_l_min -10
_diffrn_reflns_number 2276
_diffrn_reflns_theta_full 26.96
_diffrn_reflns_theta_max 26.96
_diffrn_reflns_theta_min 1.87
_diffrn_standards_interval_time 60
_diffrn_standards_number 3
_exptl_absorpt_coefficient_mu .088
_exptl_absorpt_correction_T_max .9896
_exptl_absorpt_correction_T_min .9658
_exptl_absorpt_correction_type psi-scan
_exptl_absorpt_process_details 'North A.C., Philips, D.C. & Mathews, F.(1968) Acta Cryst. A24, 350-359.'
_exptl_crystal_colour colourless
_exptl_crystal_density_diffrn 1.213
_exptl_crystal_density_method 'not measured'
_exptl_crystal_description block
_exptl_crystal_F_000 408
_exptl_crystal_size_max .40
_exptl_crystal_size_mid .25
_exptl_crystal_size_min .12
_refine_diff_density_max .257
_refine_diff_density_min -.240
_refine_ls_extinction_coef .019(4)
_refine_ls_extinction_method SHELXL
_refine_ls_goodness_of_fit_ref .932
_refine_ls_hydrogen_treatment mixed
_refine_ls_matrix_type full
_refine_ls_number_parameters 124
_refine_ls_number_reflns 2204
_refine_ls_number_restraints 0
_refine_ls_restrained_S_all .932
_refine_ls_R_factor_all .0976
_refine_ls_R_factor_gt .0474
_refine_ls_shift/su_max .002
_refine_ls_shift/su_mean .001
_refine_ls_structure_factor_coef Fsqd
_refine_ls_weighting_details 'calc w=1/[\s^2^(Fo^2^)+(0.0300P)^2^+0.8000P] where P=(Fo^2^+2Fc^2^)/3'
_refine_ls_weighting_scheme calc
_refine_ls_wR_factor_ref .1875
_reflns_number_gt 1239
_reflns_number_total 2204
_reflns_threshold_expression >2sigma(I)
_cod_data_source_file de0011.cif
_cod_data_source_block 6
_cod_database_code 2103712
_cod_database_fobs_code 2103712

loop_
_symmetry_equiv_pos_as_xyz
'x, y, z'
'x+1/2, -y+1/2, z+1/2'
'-x, -y, -z'
'-x-1/2, y-1/2, -z-1/2'

loop_
_atom_site_label
_atom_site_fract_x
_atom_site_fract_y
_atom_site_fract_z
_atom_site_U_iso_or_equiv
_atom_site_adp_type
_atom_site_calc_flag
_atom_site_refinement_flags
_atom_site_occupancy
_atom_site_type_symbol
C1 .6250(4) .31218(10) .8842(3) .0344(5) Uani d . 1 C
H1 .4988 .3139 .7779 .045 Uiso calc R 1 H
C2 .5288(4) .30755(11) 1.0448(3) .0369(5) Uani d . 1 C
H2 .3958 .2809 1.0202 .048 Uiso calc R 1 H
C3 .4682(5) .37350(13) 1.0719(4) .0511(7) Uani d . 1 C
H3A .3264 .3847 .9896 .066 Uiso calc R 1 H
H3B .4565 .3798 1.1908 .066 Uiso calc R 1 H
C4 .6600(6) .41078(13) 1.0387(4) .0565(8) Uani d . 1 C
H4A .7778 .4163 1.1471 .073 Uiso calc R 1 H
H4B .6071 .4509 .9919 .073 Uiso calc R 1 H
C5 .7497(4) .37398(10) .9037(3) .0364(5) Uani d . 1 C
H5 .9093 .3655 .9583 .047 Uiso calc R 1 H
C6 .7618(4) .25627(11) .8733(3) .0364(5) Uani d . 1 C
C7 .7340(5) .40780(12) .7287(3) .0457(6) Uani d . 1 C
C8 .8729(6) .46661(13) .7643(4) .0598(8) Uani d . 1 C
H8A .8820 .4841 .6548 .090 Uiso calc R 1 H
H8B 1.0216 .4573 .8356 .090 Uiso calc R 1 H
H8C .8027 .4954 .8250 .090 Uiso calc R 1 H
C9 .8332(6) .36606(15) .6105(4) .0622(8) Uani d . 1 C
H9A .8415 .3884 .5076 .093 Uiso calc R 1 H
H9B .7386 .3307 .5761 .093 Uiso calc R 1 H
H9C .9814 .3531 .6742 .093 Uiso calc R 1 H
C10 .4922(6) .42351(16) .6307(5) .0762(11) Uani d . 1 C
H10A .4905 .4451 .5242 .114 Uiso calc R 1 H
H10B .4275 .4490 .7036 .114 Uiso calc R 1 H
H10C .4063 .3863 .6026 .114 Uiso calc R 1 H
O1 .7016(3) .28528(9) 1.1917(2) .0457(5) Uani d . 1 O
H1A .6473 .2776 1.2735 .059 Uiso calc R 1 H
O2 .9648(3) .25560(9) .9175(2) .0475(5) Uani d . 1 O
O3 .6533(3) .20464(8) .8141(3) .0471(5) Uani d . 1 O
H3C .5179 .2116 .7800 .061 Uiso calc R 1 H

loop_
_atom_site_aniso_label
_atom_site_aniso_U_11
_atom_site_aniso_U_22
_atom_site_aniso_U_33
_atom_site_aniso_U_12
_atom_site_aniso_U_13
_atom_site_aniso_U_23
C1 .0350(12) .0369(11) .0312(11) -.0001(9) .0088(9) .0004(8)
C2 .0276(11) .0455(13) .0378(12) .0007(9) .0090(9) .0024(9)
C3 .0573(17) .0512(16) .0495(15) .0094(12) .0226(12) -.0041(11)
C4 .076(2) .0408(15) .0600(17) -.0035(13) .0298(15) -.0074(11)
C5 .0415(12) .0328(11) .0336(11) -.0030(9) .0078(9) -.0006(8)
C6 .0368(12) .0436(12) .0281(10) .0010(9) .0077(8) -.0002(8)
C7 .0508(15) .0408(13) .0436(13) -.0076(10) .0095(11) .0062(10)
C8 .076(2) .0426(15) .0603(18) -.0153(14) .0171(15) -.0003(12)
C9 .087(2) .0584(18) .0470(15) -.0144(15) .0274(15) -.0052(12)
C10 .066(2) .066(2) .080(2) -.0074(16) -.0097(17) .0313(17)
O1 .0378(9) .0644(12) .0356(9) .0034(8) .0111(7) .0089(8)
O2 .0333(9) .0557(11) .0513(10) .0050(8) .0078(7) -.0059(8)
O3 .0446(10) .0381(10) .0553(11) .0013(7) .0077(9) -.0055(7)

loop_
_atom_type_symbol
_atom_type_description
_atom_type_scat_dispersion_real
_atom_type_scat_dispersion_imag
_atom_type_scat_source
C C .0033 .0016 'International Tables Vol C Tables 4.2.6.8 and 6.1.1.4'
H H .0000 .0000 'International Tables Vol C Tables 4.2.6.8 and 6.1.1.4'
O O .0106 .0060 'International Tables Vol C Tables 4.2.6.8 and 6.1.1.4'

loop_
_geom_angle_atom_site_label_1
_geom_angle_atom_site_label_2
_geom_angle_atom_site_label_3
_geom_angle
C6 C1 C5 116.21(19)
C6 C1 C2 110.01(18)
C5 C1 C2 105.55(18)
O1 C2 C3 111.4(2)
O1 C2 C1 108.73(17)
C3 C2 C1 102.64(19)
C4 C3 C2 104.4(2)
C3 C4 C5 106.4(2)
C1 C5 C7 114.67(19)
C1 C5 C4 105.02(19)
C7 C5 C4 114.9(2)
O2 C6 O3 118.6(2)
O2 C6 C1 123.4(2)
O3 C6 C1 118.0(2)
C8 C7 C10 109.3(2)
C8 C7 C5 109.7(2)
C10 C7 C5 112.3(2)
C8 C7 C9 108.1(2)
C10 C7 C9 108.6(3)
C5 C7 C9 108.7(2)

loop_
_geom_bond_atom_site_label_1
_geom_bond_atom_site_label_2
_geom_bond_distance
C1 C6 1.496(3)
C1 C5 1.536(3)
C1 C2 1.540(3)
C2 O1 1.432(3)
C2 C3 1.512(3)
C3 C4 1.514(4)
C4 C5 1.549(4)
C5 C7 1.544(3)
C6 O2 1.207(3)
C6 O3 1.327(3)
C7 C8 1.523(4)
C7 C10 1.524(4)
C7 C9 1.542(4)

loop_
_geom_hbond_atom_site_label_D
_geom_hbond_atom_site_label_H
_geom_hbond_atom_site_label_A
_geom_hbond_site_symmetry_A
_geom_hbond_distance_DH
_geom_hbond_distance_HA
_geom_hbond_distance_DA
_geom_hbond_angle_DHA
O1 H1A O2 2_455 .82 1.94 2.738(2) 163.7
O3 H3C O1 2_454 .82 1.89 2.702(3) 171.2

loop_
_geom_torsion_atom_site_label_1
_geom_torsion_atom_site_label_2
_geom_torsion_atom_site_label_3
_geom_torsion_atom_site_label_4
_geom_torsion
C6 C1 C2 O1 43.4(2)
C5 C1 C2 O1 -82.7(2)
C6 C1 C2 C3 161.5(2)
C5 C1 C2 C3 35.4(2)
O1 C2 C3 C4 76.1(3)
C1 C2 C3 C4 -40.0(3)
C2 C3 C4 C5 29.9(3)
C6 C1 C5 C7 93.7(3)
C2 C1 C5 C7 -144.1(2)
C6 C1 C5 C4 -139.3(2)
C2 C1 C5 C4 -17.1(2)
C3 C4 C5 C1 -7.6(3)
C3 C4 C5 C7 119.3(3)
C5 C1 C6 O2 17.2(3)
C2 C1 C6 O2 -102.7(3)
C5 C1 C6 O3 -163.8(2)
C2 C1 C6 O3 76.3(2)
C1 C5 C7 C8 -177.3(2)
C4 C5 C7 C8 60.9(3)
C1 C5 C7 C10 60.9(3)
C4 C5 C7 C10 -60.9(3)
C1 C5 C7 C9 -59.2(3)
C4 C5 C7 C9 178.9(2)

loop_
_cod_related_entry_id
_cod_related_entry_database
_cod_related_entry_code
1 ChemSpider 21140500
